data_4119823
loop_
_publ_author_name
'Samantha E. Brown-Xu'
'Malcolm H. Chisholm'
'Christopher B. Durr'
'Thomas F. Spilker'

_publ_contact_author_address
;Department of Chemistry and Biochemistry
The Ohio State University 
100 West 18th Avenue
Columbus, OH  43210
;
_publ_contact_author_email chisholm@chemistry.ohio-state.edu
_publ_contact_author_fax '(+1) 614 292-0368'
_publ_contact_author_name 'Malcolm H. Chisholm'
_publ_contact_author_phone '(+1) 614 282-7216'
_publ_section_title
;
 Metal-Metal Quadruple Bonds Supported by 5-Ethynylthiophene-2-carboxylato
 Ligands: Preparation, Molecular and Electronic Structures, Photoexcited
 State Dynamics, and Application as Molecular Synthons
;
_journal_name_full 'Journal of the American Chemical Society'
_journal_page_first 8254
_journal_page_last 8259
_journal_paper_doi 10.1021/ja400508u
_journal_volume 135
_journal_year 2013
_chemical_compound_source 'synthesis as described'
_chemical_formula_moiety 'C64 H74 Mo2 N2 O10 S2'
_chemical_formula_sum 'C64 H74 Mo2 N2 O10 S2'
_chemical_formula_weight 1287.25
_chemical_name_common chisholm1925
_chemical_name_systematic
;
 ?
;
_space_group_IT_number 2
_symmetry_cell_setting triclinic
_symmetry_Int_Tables_number 2
_symmetry_space_group_name_Hall '-P 1'
_symmetry_space_group_name_H-M 'P -1'
_atom_sites_solution_hydrogens geom
_atom_sites_solution_primary direct
_atom_sites_solution_secondary difmap
_audit_conform_dict_location ftp://ftp.iucr.org/pub/cif_core.dic
_audit_conform_dict_name cif_core.dic
_audit_conform_dict_version 2.4
_audit_creation_date 2012-11-27T16:16:35-00:00
_audit_creation_method 'WinGX routine CIF_UPDATE'
_cell_angle_alpha 79.0010(10)
_cell_angle_beta 73.1240(10)
_cell_angle_gamma 84.2920(10)
_cell_formula_units_Z 1
_cell_length_a 10.04830(10)
_cell_length_b 11.27560(10)
_cell_length_c 14.6132(2)
_cell_measurement_reflns_used 7053
_cell_measurement_temperature 150(2)
_cell_measurement_theta_max 27.485
_cell_measurement_theta_min 1.018
_cell_measurement_wavelength 0.71073
_cell_volume 1553.57(3)
_computing_cell_refinement 'HKL Scalepack (Otwinowski & Minor 1997)'
_computing_data_collection 'Collect (Bruker AXS BV, 1997-2004)'
_computing_data_reduction 'HKL Denzo and Scalepack (Otwinowski & Minor 1997)'
_computing_molecular_graphics 'Ortep-3 for Windows (Farrugia, 1997)'
_computing_publication_material 'WinGX publication routines (Farrugia, 1999)'
_computing_structure_refinement 'SHELXL-97 (Sheldrick, 2008)'
_diffrn_ambient_temperature 150(2)
_diffrn_detector 'CCD plate'
_diffrn_detector_area_resol_mean 9
_diffrn_measured_fraction_theta_full 0.999
_diffrn_measured_fraction_theta_max 0.999
_diffrn_measurement_device '95mm CCD camera on \k-goniostat'
_diffrn_measurement_device_type KappaCCD
_diffrn_measurement_method CCD
_diffrn_orient_matrix_type 'by Bruker AXS Collect from scalepack cell'
_diffrn_orient_matrix_UB_11 0.0991348
_diffrn_orient_matrix_UB_12 -0.0085734
_diffrn_orient_matrix_UB_13 -0.0391505
_diffrn_orient_matrix_UB_21 -0.000516
_diffrn_orient_matrix_UB_22 -0.0893167
_diffrn_orient_matrix_UB_23 0.0234442
_diffrn_orient_matrix_UB_31 -0.0318041
_diffrn_orient_matrix_UB_32 -0.0113819
_diffrn_orient_matrix_UB_33 -0.0564244
_diffrn_radiation_monochromator graphite
_diffrn_radiation_probe x-ray
_diffrn_radiation_type MoK\a
_diffrn_radiation_wavelength 0.71073
_diffrn_reflns_av_R_equivalents 0.040
_diffrn_reflns_limit_h_max 13
_diffrn_reflns_limit_h_min -13
_diffrn_reflns_limit_k_max 14
_diffrn_reflns_limit_k_min -14
_diffrn_reflns_limit_l_max 18
_diffrn_reflns_limit_l_min -18
_diffrn_reflns_number 13835
_diffrn_reflns_theta_full 27.47
_diffrn_reflns_theta_max 27.47
_diffrn_reflns_theta_min 1.48
_diffrn_source 'Enraf Nonius FR590'
_exptl_absorpt_coefficient_mu 0.528
_exptl_absorpt_correction_T_max 0.849
_exptl_absorpt_correction_T_min 0.642
_exptl_absorpt_correction_type multi-scan
_exptl_absorpt_process_details 'HKL Scalepack (Otwinowski & Minor, 1997)'
_exptl_crystal_colour 'dark red'
_exptl_crystal_density_diffrn 1.376
_exptl_crystal_description 'triangular block'
_exptl_crystal_F_000 668
_exptl_crystal_size_max 0.35
_exptl_crystal_size_mid 0.31
_exptl_crystal_size_min 0.31
_refine_diff_density_max 0.81
_refine_diff_density_min -0.852
_refine_diff_density_rms 0.22
_refine_ls_extinction_method none
_refine_ls_goodness_of_fit_ref 1.178
_refine_ls_hydrogen_treatment constr
_refine_ls_matrix_type full
_refine_ls_number_parameters 481
_refine_ls_number_reflns 7098
_refine_ls_number_restraints 36
_refine_ls_restrained_S_all 1.177
_refine_ls_R_factor_all 0.0614
_refine_ls_R_factor_gt 0.0387
_refine_ls_shift/su_max 0.001
_refine_ls_shift/su_mean 0
_refine_ls_structure_factor_coef Fsqd
_refine_ls_weighting_details 'calc w=1/[\s^2^(Fo^2^)+(0.0718P)^2^+0.0000P] where P=(Fo^2^+2Fc^2^)/3'
_refine_ls_weighting_scheme calc
_refine_ls_wR_factor_gt 0.0991
_refine_ls_wR_factor_ref 0.1251
_reflns_number_gt 5660
_reflns_number_total 7098
_reflns_threshold_expression >2\s(I)
_cod_data_source_file ja400508u_si_002_1.cif
_cod_data_source_block cbd034
_cod_database_code 4119823

loop_
_symmetry_equiv_pos_as_xyz
'x, y, z'
'-x, -y, -z'

loop_
_atom_site_label
_atom_site_type_symbol
_atom_site_fract_x
_atom_site_fract_y
_atom_site_fract_z
_atom_site_U_iso_or_equiv
_atom_site_adp_type
_atom_site_occupancy
_atom_site_symmetry_multiplicity
_atom_site_calc_flag
_atom_site_refinement_flags
_atom_site_disorder_assembly
_atom_site_disorder_group
C1 C 0.3957(3) 0.5684(2) 0.34425(19) 0.0328(6) Uani 1 1 d . . .
C1C C 0.4413(4) 0.1198(3) 0.5912(3) 0.0629(10) Uani 1 1 d . . .
H1C H 0.517 0.143 0.6096 0.075 Uiso 1 1 calc R . .
C2 C 0.3317(3) 0.6087(3) 0.2657(2) 0.0363(6) Uani 1 1 d . . .
N1C N 0.4072(4) 0.0048(3) 0.6194(3) 0.0713(9) Uani 1 1 d . . .
C3 C 0.2363(4) 0.5555(3) 0.2407(2) 0.0478(8) Uani 1 1 d . . .
H3 H 0.2017 0.4789 0.2735 0.057 Uiso 1 1 calc R . .
C3C C 0.2883(5) -0.0352(4) 0.5983(4) 0.0923(16) Uani 1 1 d . . .
H3C1 H 0.2092 -0.0424 0.6568 0.138 Uiso 1 1 calc R . .
H3C2 H 0.3118 -0.1141 0.5774 0.138 Uiso 1 1 calc R . .
H3C3 H 0.2635 0.0237 0.5465 0.138 Uiso 1 1 calc R . .
C4 C 0.1926(4) 0.6215(3) 0.1633(2) 0.0551(9) Uani 1 1 d . . .
H4 H 0.1251 0.5954 0.1384 0.066 Uiso 1 1 calc R . .
C4C C 0.4823(7) -0.0816(4) 0.6773(4) 0.127(2) Uani 1 1 d . . .
H4C1 H 0.548 -0.0387 0.6958 0.19 Uiso 1 1 calc R . .
H4C2 H 0.5333 -0.1426 0.639 0.19 Uiso 1 1 calc R . .
H4C3 H 0.4158 -0.1212 0.7359 0.19 Uiso 1 1 calc R . .
C5 C 0.2575(3) 0.7283(3) 0.1267(2) 0.0460(8) Uani 1 1 d . . .
C6 C 0.2422(4) 0.8208(3) 0.0481(2) 0.0515(8) Uani 1 1 d . . .
C7 C 0.2277(3) 0.9002(3) -0.0146(2) 0.0527(8) Uani 1 1 d . . .
C8 C 0.2068(3) 0.9989(3) -0.0884(2) 0.0541(9) Uani 1 1 d . . .
C9 C 0.2944(4) 1.0940(4) -0.1182(3) 0.0688(12) Uani 1 1 d . . .
H9 H 0.3696 1.0929 -0.0908 0.083 Uiso 1 1 calc R . .
C10 C 0.2743(4) 1.1907(4) -0.1874(3) 0.0828(14) Uani 1 1 d . . .
H10 H 0.3361 1.2552 -0.2075 0.099 Uiso 1 1 calc R . .
C11 C 0.1657(4) 1.1942(4) -0.2272(3) 0.0800(14) Uani 1 1 d . . .
H11 H 0.1502 1.2617 -0.2736 0.096 Uiso 1 1 calc R . .
C12 C 0.0794(4) 1.0984(4) -0.1989(3) 0.0775(13) Uani 1 1 d . . .
H12 H 0.0057 1.0989 -0.2275 0.093 Uiso 1 1 calc R . .
C13 C 0.0986(4) 1.0020(4) -0.1297(3) 0.0712(12) Uani 1 1 d . . .
H13 H 0.0373 0.9373 -0.1103 0.085 Uiso 1 1 calc R . .
C14 C 0.2593(3) 0.5925(2) 0.6099(2) 0.0337(6) Uani 1 1 d . . .
Mo1 Mo 0.45361(2) 0.415810(19) 0.514358(16) 0.02884(10) Uani 1 1 d . . .
O1 O 0.26590(18) 0.48164(16) 0.60118(13) 0.0320(4) Uani 1 1 d . A .
O2 O 0.37292(19) 0.46276(16) 0.39388(13) 0.0313(4) Uani 1 1 d . A .
O3 O 0.63857(18) 0.33965(16) 0.43020(13) 0.0323(4) Uani 1 1 d . . .
O4 O 0.47065(19) 0.64122(16) 0.36258(13) 0.0328(4) Uani 1 1 d . . .
O5 O 0.3835(2) 0.19827(19) 0.54382(18) 0.0525(6) Uani 1 1 d . A .
S1 S 0.37068(9) 0.74678(7) 0.19177(6) 0.0452(2) Uani 1 1 d . . .
C15A C 0.119(2) 0.651(3) 0.6619(11) 0.032(5) Uani 0.364(7) 1 d PD A 1
C16A C 0.0245(19) 0.698(3) 0.6086(12) 0.037(5) Uani 0.364(7) 1 d PD A 1
C17A C -0.1025(14) 0.7503(17) 0.6608(10) 0.036(3) Uani 0.364(7) 1 d PD A 1
H17A H -0.1653 0.7913 0.6263 0.043 Uiso 0.364(7) 1 calc PR A 1
C18A C -0.1372(14) 0.7434(15) 0.7598(10) 0.043(4) Uani 0.364(7) 1 d PD A 1
C19A C -0.0420(16) 0.693(2) 0.8090(11) 0.055(5) Uani 0.364(7) 1 d PD A 1
H19A H -0.0692 0.6838 0.8778 0.066 Uiso 0.364(7) 1 calc PR A 1
C20A C 0.0961(18) 0.6556(16) 0.7609(12) 0.040(4) Uani 0.364(7) 1 d PD A 1
C21A C 0.205(2) 0.6001(13) 0.8106(13) 0.062(5) Uani 0.364(7) 1 d PD A 1
H21A H 0.2943 0.6085 0.758 0.075 Uiso 0.364(7) 1 calc PR A 1
C22A C 0.2272(15) 0.6592(12) 0.8880(9) 0.084(4) Uani 0.364(7) 1 d PD A 1
H22A H 0.2975 0.6115 0.9157 0.126 Uiso 0.364(7) 1 calc PR A 1
H22B H 0.1396 0.6638 0.9391 0.126 Uiso 0.364(7) 1 calc PR A 1
H22C H 0.2593 0.7409 0.8598 0.126 Uiso 0.364(7) 1 calc PR A 1
C23A C 0.1936(16) 0.4645(13) 0.8446(10) 0.087(5) Uani 0.364(7) 1 d PD A 1
H23A H 0.2667 0.4337 0.8763 0.13 Uiso 0.364(7) 1 calc PR A 1
H23B H 0.2047 0.4245 0.7887 0.13 Uiso 0.364(7) 1 calc PR A 1
H23C H 0.1022 0.4479 0.8909 0.13 Uiso 0.364(7) 1 calc PR A 1
C24A C 0.060(2) 0.701(2) 0.4991(12) 0.042(5) Uani 0.364(7) 1 d PD A 1
H24A H 0.1388 0.6403 0.4811 0.05 Uiso 0.364(7) 1 calc PR A 1
C25A C 0.1098(17) 0.8259(16) 0.4469(17) 0.058(4) Uani 0.364(7) 1 d PD A 1
H25A H 0.1882 0.8445 0.468 0.088 Uiso 0.364(7) 1 calc PR A 1
H25B H 0.0335 0.8865 0.4624 0.088 Uiso 0.364(7) 1 calc PR A 1
H25C H 0.1396 0.827 0.3766 0.088 Uiso 0.364(7) 1 calc PR A 1
C26A C -0.0595(16) 0.6672(13) 0.4694(14) 0.053(3) Uani 0.364(7) 1 d PD A 1
H26A H -0.0882 0.5865 0.5041 0.079 Uiso 0.364(7) 1 calc PR A 1
H26B H -0.0313 0.6671 0.3994 0.079 Uiso 0.364(7) 1 calc PR A 1
H26C H -0.1376 0.7261 0.4853 0.079 Uiso 0.364(7) 1 calc PR A 1
C27A C -0.2788(10) 0.7946(9) 0.8118(7) 0.054(3) Uani 0.364(7) 1 d PD A 1
H27A H -0.3336 0.8067 0.7633 0.065 Uiso 0.364(7) 1 calc PR A 1
C28A C -0.3527(5) 0.7150(5) 0.8887(6) 0.144(3) Uani 0.364(7) 1 d PD A 1
H28A H -0.3539 0.6374 0.8682 0.216 Uiso 0.364(7) 1 calc PR A 1
H28B H -0.4483 0.7478 0.9112 0.216 Uiso 0.364(7) 1 calc PR A 1
H28C H -0.3085 0.7031 0.9416 0.216 Uiso 0.364(7) 1 calc PR A 1
C29A C -0.2653(5) 0.9221(4) 0.8287(4) 0.0911(16) Uani 0.364(7) 1 d PD A 1
H29A H -0.235 0.9758 0.766 0.137 Uiso 0.364(7) 1 calc PR A 1
H29B H -0.1965 0.9198 0.8649 0.137 Uiso 0.364(7) 1 calc PR A 1
H29C H -0.3556 0.9525 0.866 0.137 Uiso 0.364(7) 1 calc PR A 1
C15B C 0.1322(15) 0.6407(19) 0.6733(9) 0.043(3) Uani 0.636(7) 1 d PD A 2
C16B C 0.0343(12) 0.7066(15) 0.6294(8) 0.040(3) Uani 0.636(7) 1 d PD A 2
C17B C -0.0860(10) 0.7531(11) 0.6934(7) 0.054(3) Uani 0.636(7) 1 d PD A 2
H17B H -0.1564 0.7952 0.6666 0.065 Uiso 0.636(7) 1 calc PR A 2
C18B C -0.1063(9) 0.7410(8) 0.7909(7) 0.053(3) Uani 0.636(7) 1 d PD A 2
C19B C -0.0043(11) 0.6796(12) 0.8303(8) 0.056(3) Uani 0.636(7) 1 d PD A 2
H19B H -0.0136 0.676 0.8974 0.067 Uiso 0.636(7) 1 calc PR A 2
C20B C 0.1135(11) 0.6220(9) 0.7735(7) 0.043(2) Uani 0.636(7) 1 d PD A 2
C21B C 0.2236(10) 0.5555(7) 0.8181(7) 0.049(2) Uani 0.636(7) 1 d PD A 2
H21B H 0.273 0.4957 0.7756 0.058 Uiso 0.636(7) 1 calc PR A 2
C22B C 0.3308(7) 0.6413(7) 0.8170(5) 0.076(2) Uani 0.636(7) 1 d PD A 2
H22D H 0.4026 0.5963 0.8447 0.115 Uiso 0.636(7) 1 calc PR A 2
H22E H 0.2856 0.7038 0.8555 0.115 Uiso 0.636(7) 1 calc PR A 2
H22F H 0.3738 0.6793 0.75 0.115 Uiso 0.636(7) 1 calc PR A 2
C23B C 0.1618(8) 0.4834(7) 0.9190(5) 0.091(3) Uani 0.636(7) 1 d PD A 2
H23D H 0.237 0.4406 0.9441 0.136 Uiso 0.636(7) 1 calc PR A 2
H23E H 0.0989 0.4248 0.9149 0.136 Uiso 0.636(7) 1 calc PR A 2
H23F H 0.1099 0.5387 0.9626 0.136 Uiso 0.636(7) 1 calc PR A 2
C24B C 0.0523(12) 0.7177(11) 0.5211(8) 0.042(3) Uani 0.636(7) 1 d PD A 2
H24B H 0.1376 0.6672 0.495 0.051 Uiso 0.636(7) 1 calc PR A 2
C25B C 0.0770(18) 0.8459(13) 0.4660(12) 0.133(7) Uani 0.636(7) 1 d PD A 2
H25D H 0.1554 0.8772 0.4798 0.199 Uiso 0.636(7) 1 calc PR A 2
H25E H -0.0068 0.8975 0.4864 0.199 Uiso 0.636(7) 1 calc PR A 2
H25F H 0.0984 0.8456 0.3962 0.199 Uiso 0.636(7) 1 calc PR A 2
C26B C -0.0632(17) 0.6714(16) 0.4974(11) 0.153(7) Uani 0.636(7) 1 d PD A 2
H26D H -0.0788 0.588 0.5312 0.229 Uiso 0.636(7) 1 calc PR A 2
H26E H -0.0399 0.6734 0.4272 0.229 Uiso 0.636(7) 1 calc PR A 2
H26F H -0.1479 0.722 0.518 0.229 Uiso 0.636(7) 1 calc PR A 2
C27B C -0.2378(8) 0.7898(6) 0.8560(7) 0.086(3) Uani 0.636(7) 1 d PD A 2
H27B H -0.2104 0.7862 0.917 0.103 Uiso 0.636(7) 1 calc PR A 2
C28B C -0.3527(5) 0.7150(5) 0.8887(6) 0.144(3) Uani 0.636(7) 1 d PD A 2
H28D H -0.3199 0.6306 0.9031 0.216 Uiso 0.636(7) 1 calc PR A 2
H28E H -0.4009 0.7236 0.8382 0.216 Uiso 0.636(7) 1 calc PR A 2
H28F H -0.4169 0.7389 0.9476 0.216 Uiso 0.636(7) 1 calc PR A 2
C29B C -0.2653(5) 0.9221(4) 0.8287(4) 0.0911(16) Uani 0.636(7) 1 d PD A 2
H29D H -0.1772 0.9631 0.8073 0.137 Uiso 0.636(7) 1 calc PR A 2
H29E H -0.327 0.9537 0.885 0.137 Uiso 0.636(7) 1 calc PR A 2
H29F H -0.3097 0.9367 0.7758 0.137 Uiso 0.636(7) 1 calc PR A 2

loop_
_atom_site_aniso_label
_atom_site_aniso_U_11
_atom_site_aniso_U_22
_atom_site_aniso_U_33
_atom_site_aniso_U_23
_atom_site_aniso_U_13
_atom_site_aniso_U_12
C1 0.0365(15) 0.0261(14) 0.0356(15) -0.0008(11) -0.0118(12) -0.0031(11)
C1C 0.070(3) 0.043(2) 0.076(3) -0.0091(19) -0.021(2) -0.0058(18)
C2 0.0435(16) 0.0325(15) 0.0353(15) -0.0020(12) -0.0165(13) -0.0032(12)
N1C 0.097(3) 0.0342(16) 0.083(2) -0.0040(16) -0.030(2) 0.0032(16)
C3 0.070(2) 0.0385(17) 0.0436(18) 0.0002(14) -0.0318(16) -0.0071(15)
C3C 0.084(3) 0.053(3) 0.138(5) -0.028(3) -0.014(3) -0.023(2)
C4 0.068(2) 0.054(2) 0.054(2) -0.0002(16) -0.0369(18) -0.0136(17)
C4C 0.207(6) 0.065(3) 0.113(4) -0.005(3) -0.073(4) 0.045(4)
C5 0.0568(19) 0.0464(19) 0.0382(17) 0.0006(14) -0.0242(15) 0.0007(15)
C6 0.058(2) 0.054(2) 0.0429(18) 0.0026(15) -0.0216(16) -0.0025(16)
C7 0.056(2) 0.059(2) 0.0445(19) -0.0015(16) -0.0213(16) -0.0001(16)
C8 0.051(2) 0.068(2) 0.0370(18) 0.0066(16) -0.0155(15) 0.0039(17)
C9 0.053(2) 0.084(3) 0.058(2) 0.021(2) -0.0191(18) -0.007(2)
C10 0.064(3) 0.094(3) 0.072(3) 0.032(2) -0.017(2) -0.010(2)
C11 0.061(2) 0.103(4) 0.053(2) 0.030(2) -0.012(2) 0.006(2)
C12 0.062(2) 0.105(4) 0.058(2) 0.020(2) -0.028(2) -0.001(2)
C13 0.063(2) 0.086(3) 0.062(2) 0.014(2) -0.030(2) -0.004(2)
C14 0.0362(15) 0.0315(15) 0.0370(15) -0.0041(12) -0.0168(12) -0.0022(12)
Mo1 0.03395(16) 0.02107(14) 0.03238(16) 0.00129(9) -0.01285(11) -0.00571(9)
O1 0.0346(10) 0.0284(10) 0.0342(10) -0.0028(8) -0.0108(8) -0.0081(8)
O2 0.0373(10) 0.0244(10) 0.0343(10) -0.0004(8) -0.0152(8) -0.0049(8)
O3 0.0338(10) 0.0238(9) 0.0401(11) -0.0033(8) -0.0119(8) -0.0039(8)
O4 0.0411(11) 0.0245(9) 0.0345(10) 0.0034(8) -0.0169(8) -0.0066(8)
O5 0.0535(13) 0.0350(12) 0.0686(16) 0.0022(11) -0.0214(12) -0.0084(10)
S1 0.0577(5) 0.0364(4) 0.0451(5) 0.0072(3) -0.0266(4) -0.0089(4)
C15A 0.022(7) 0.033(9) 0.037(8) -0.014(7) 0.004(6) 0.003(6)
C16A 0.028(6) 0.026(6) 0.067(12) -0.017(8) -0.024(7) -0.003(4)
C17A 0.022(5) 0.038(5) 0.050(8) -0.009(6) -0.014(5) 0.004(4)
C18A 0.048(7) 0.048(6) 0.040(8) -0.008(6) -0.023(6) -0.005(5)
C19A 0.043(10) 0.097(15) 0.031(8) -0.030(9) -0.005(7) -0.009(9)
C20A 0.056(8) 0.021(9) 0.045(8) -0.005(6) -0.018(6) 0.003(5)
C21A 0.092(11) 0.053(10) 0.037(6) 0.003(7) -0.025(6) 0.021(9)
C22A 0.112(11) 0.091(9) 0.055(7) -0.017(7) -0.018(7) -0.038(8)
C23A 0.114(11) 0.097(12) 0.056(9) -0.008(8) -0.049(8) 0.030(10)
C24A 0.048(8) 0.041(8) 0.042(8) -0.018(6) -0.016(6) 0.006(6)
C25A 0.051(6) 0.039(7) 0.076(11) -0.011(6) 0.002(6) -0.017(5)
C26A 0.045(6) 0.057(7) 0.067(10) -0.002(6) -0.033(6) -0.010(5)
C27A 0.045(6) 0.072(8) 0.057(7) -0.024(6) -0.028(5) 0.012(5)
C28A 0.055(3) 0.095(4) 0.241(8) -0.055(5) 0.040(4) -0.002(3)
C29A 0.070(3) 0.070(3) 0.136(4) -0.051(3) -0.020(3) 0.019(2)
C15B 0.050(6) 0.030(5) 0.058(6) -0.007(4) -0.025(5) -0.011(4)
C16B 0.041(5) 0.032(4) 0.049(4) -0.011(4) -0.012(4) -0.010(4)
C17B 0.048(5) 0.044(4) 0.072(8) 0.004(5) -0.029(5) -0.001(3)
C18B 0.052(6) 0.036(4) 0.067(7) -0.012(4) -0.011(4) 0.005(3)
C19B 0.059(6) 0.057(4) 0.052(6) -0.023(4) -0.009(4) 0.001(4)
C20B 0.057(5) 0.024(6) 0.045(4) -0.006(3) -0.011(3) 0.003(3)
C21B 0.072(5) 0.039(5) 0.038(4) -0.003(4) -0.025(3) 0.005(4)
C22B 0.080(5) 0.085(5) 0.076(5) -0.023(4) -0.031(4) -0.013(4)
C23B 0.113(6) 0.105(6) 0.048(5) 0.015(4) -0.028(4) -0.018(5)
C24B 0.039(4) 0.040(5) 0.053(6) -0.008(4) -0.021(4) 0.001(3)
C25B 0.245(19) 0.079(9) 0.077(9) 0.014(7) -0.056(11) -0.033(10)
C26B 0.151(11) 0.261(17) 0.068(8) -0.016(8) -0.035(7) -0.121(11)
C27B 0.070(5) 0.066(5) 0.101(7) -0.025(5) 0.012(5) 0.015(4)
C28B 0.055(3) 0.095(4) 0.241(8) -0.055(5) 0.040(4) -0.002(3)
C29B 0.070(3) 0.070(3) 0.136(4) -0.051(3) -0.020(3) 0.019(2)

loop_
_atom_type_symbol
_atom_type_description
_atom_type_scat_dispersion_real
_atom_type_scat_dispersion_imag
_atom_type_scat_source
C C 0.0033 0.0016 'International Tables Vol C Tables 4.2.6.8 and 6.1.1.4'
H H 0 0 'International Tables Vol C Tables 4.2.6.8 and 6.1.1.4'
Mo Mo -1.6832 0.6857 'International Tables Vol C Tables 4.2.6.8 and 6.1.1.4'
O O 0.0106 0.006 'International Tables Vol C Tables 4.2.6.8 and 6.1.1.4'
S S 0.1246 0.1234 'International Tables Vol C Tables 4.2.6.8 and 6.1.1.4'
N N 0.0061 0.0033 'International Tables Vol C Tables 4.2.6.8 and 6.1.1.4'

loop_
_geom_angle_atom_site_label_1
_geom_angle_atom_site_label_2
_geom_angle_atom_site_label_3
_geom_angle
_geom_angle_site_symmetry_1
_geom_angle_site_symmetry_3
O2 C1 O4 122.2(2) . .
O2 C1 C2 119.0(2) . .
O4 C1 C2 118.8(2) . .
O5 C1C N1C 125.6(4) . .
O5 C1C H1C 117.2 . .
N1C C1C H1C 117.2 . .
C3 C2 C1 129.5(3) . .
C3 C2 S1 110.5(2) . .
C1 C2 S1 119.9(2) . .
C1C N1C C3C 120.1(3) . .
C1C N1C C4C 121.2(4) . .
C3C N1C C4C 118.6(4) . .
C2 C3 C4 114.7(3) . .
C2 C3 H3 122.6 . .
C4 C3 H3 122.6 . .
N1C C3C H3C1 109.5 . .
N1C C3C H3C2 109.5 . .
H3C1 C3C H3C2 109.5 . .
N1C C3C H3C3 109.5 . .
H3C1 C3C H3C3 109.5 . .
H3C2 C3C H3C3 109.5 . .
C5 C4 C3 112.5(3) . .
C5 C4 H4 123.7 . .
C3 C4 H4 123.7 . .
N1C C4C H4C1 109.5 . .
N1C C4C H4C2 109.5 . .
H4C1 C4C H4C2 109.5 . .
N1C C4C H4C3 109.5 . .
H4C1 C4C H4C3 109.5 . .
H4C2 C4C H4C3 109.5 . .
C4 C5 C6 129.9(3) . .
C4 C5 S1 110.7(2) . .
C6 C5 S1 119.4(3) . .
C7 C6 C5 177.6(4) . .
C6 C7 C8 178.0(4) . .
C9 C8 C13 118.6(3) . .
C9 C8 C7 120.0(3) . .
C13 C8 C7 121.4(4) . .
C8 C9 C10 120.9(4) . .
C8 C9 H9 119.6 . .
C10 C9 H9 119.6 . .
C11 C10 C9 120.4(4) . .
C11 C10 H10 119.8 . .
C9 C10 H10 119.8 . .
C10 C11 C12 118.9(4) . .
C10 C11 H11 120.5 . .
C12 C11 H11 120.5 . .
C13 C12 C11 120.9(4) . .
C13 C12 H12 119.5 . .
C11 C12 H12 119.5 . .
C12 C13 C8 120.3(4) . .
C12 C13 H13 119.8 . .
C8 C13 H13 119.8 . .
O3 C14 O1 122.2(3) 2_666 .
O3 C14 C15B 119.3(9) 2_666 .
O1 C14 C15B 118.4(9) . .
O3 C14 C15A 118.2(14) 2_666 .
O1 C14 C15A 119.3(14) . .
C15B C14 C15A 9.0(9) . .
O1 Mo1 O2 89.04(7) . .
O1 Mo1 O3 176.78(6) . .
O2 Mo1 O3 91.62(7) . .
O1 Mo1 Mo1 92.53(5) . 2_666
O2 Mo1 Mo1 92.24(5) . 2_666
O3 Mo1 Mo1 90.59(5) . 2_666
O1 Mo1 O4 90.77(7) . 2_666
O2 Mo1 O4 176.67(6) . 2_666
O3 Mo1 O4 88.38(7) . 2_666
Mo1 Mo1 O4 91.09(5) 2_666 2_666
O1 Mo1 O5 96.09(7) . .
O2 Mo1 O5 92.13(7) . .
O3 Mo1 O5 80.75(7) . .
Mo1 Mo1 O5 170.40(5) 2_666 .
O4 Mo1 O5 84.58(7) 2_666 .
C14 O1 Mo1 116.69(17) . .
C1 O2 Mo1 117.03(17) . .
C14 O3 Mo1 117.95(17) 2_666 .
C1 O4 Mo1 117.29(17) . 2_666
C1C O5 Mo1 119.1(2) . .
C2 S1 C5 91.58(15) . .
C16A C15A C20A 124.1(12) . .
C16A C15A C14 119.0(11) . .
C20A C15A C14 116.8(12) . .
C15A C16A C17A 116.1(12) . .
C15A C16A C24A 121.9(13) . .
C17A C16A C24A 121.8(13) . .
C18A C17A C16A 121.9(11) . .
C18A C17A H17A 119.1 . .
C16A C17A H17A 119.1 . .
C17A C18A C19A 119.4(10) . .
C17A C18A C27A 119.1(10) . .
C19A C18A C27A 121.6(11) . .
C18A C19A C20A 122.6(12) . .
C18A C19A H19A 118.7 . .
C20A C19A H19A 118.7 . .
C15A C20A C19A 114.6(12) . .
C15A C20A C21A 119.2(13) . .
C19A C20A C21A 125.1(13) . .
C22A C21A C20A 118.5(13) . .
C22A C21A C23A 110.4(12) . .
C20A C21A C23A 113.2(13) . .
C22A C21A H21A 104.3 . .
C20A C21A H21A 104.3 . .
C23A C21A H21A 104.3 . .
C21A C22A H22A 109.5 . .
C21A C22A H22B 109.5 . .
H22A C22A H22B 109.5 . .
C21A C22A H22C 109.5 . .
H22A C22A H22C 109.5 . .
H22B C22A H22C 109.5 . .
C21A C23A H23A 109.5 . .
C21A C23A H23B 109.5 . .
H23A C23A H23B 109.5 . .
C21A C23A H23C 109.5 . .
H23A C23A H23C 109.5 . .
H23B C23A H23C 109.5 . .
C26A C24A C25A 111.9(14) . .
C26A C24A C16A 112.2(15) . .
C25A C24A C16A 108.6(15) . .
C26A C24A H24A 108 . .
C25A C24A H24A 108 . .
C16A C24A H24A 108 . .
C24A C25A H25A 109.5 . .
C24A C25A H25B 109.5 . .
H25A C25A H25B 109.5 . .
C24A C25A H25C 109.5 . .
H25A C25A H25C 109.5 . .
H25B C25A H25C 109.5 . .
C24A C26A H26A 109.5 . .
C24A C26A H26B 109.5 . .
H26A C26A H26B 109.5 . .
C24A C26A H26C 109.5 . .
H26A C26A H26C 109.5 . .
H26B C26A H26C 109.5 . .
C28A C27A C18A 113.8(9) . .
C28A C27A C29A 117.7(8) . .
C18A C27A C29A 109.9(9) . .
C28A C27A H27A 104.7 . .
C18A C27A H27A 104.7 . .
C29A C27A H27A 104.7 . .
C27A C28A H28A 109.5 . .
C27A C28A H28B 109.5 . .
H28A C28A H28B 109.5 . .
C27A C28A H28C 109.5 . .
H28A C28A H28C 109.5 . .
H28B C28A H28C 109.5 . .
C27A C29A H29A 109.5 . .
C27A C29A H29B 109.5 . .
H29A C29A H29B 109.5 . .
C27A C29A H29C 109.5 . .
H29A C29A H29C 109.5 . .
H29B C29A H29C 109.5 . .
C20B C15B C16B 122.4(10) . .
C20B C15B C14 119.9(9) . .
C16B C15B C14 117.7(9) . .
C15B C16B C17B 115.7(9) . .
C15B C16B C24B 121.3(9) . .
C17B C16B C24B 122.8(9) . .
C18B C17B C16B 123.8(8) . .
C18B C17B H17B 118.1 . .
C16B C17B H17B 118.1 . .
C17B C18B C19B 118.3(8) . .
C17B C18B C27B 121.6(9) . .
C19B C18B C27B 120.0(9) . .
C18B C19B C20B 121.7(8) . .
C18B C19B H19B 119.1 . .
C20B C19B H19B 119.1 . .
C15B C20B C19B 117.6(9) . .
C15B C20B C21B 121.2(8) . .
C19B C20B C21B 120.8(8) . .
C20B C21B C22B 110.6(8) . .
C20B C21B C23B 112.5(8) . .
C22B C21B C23B 112.6(7) . .
C20B C21B H21B 106.9 . .
C22B C21B H21B 106.9 . .
C23B C21B H21B 106.9 . .
C21B C22B H22D 109.5 . .
C21B C22B H22E 109.5 . .
H22D C22B H22E 109.5 . .
C21B C22B H22F 109.5 . .
H22D C22B H22F 109.5 . .
H22E C22B H22F 109.5 . .
C21B C23B H23D 109.5 . .
C21B C23B H23E 109.5 . .
H23D C23B H23E 109.5 . .
C21B C23B H23F 109.5 . .
H23D C23B H23F 109.5 . .
H23E C23B H23F 109.5 . .
C26B C24B C25B 108.5(10) . .
C26B C24B C16B 114.1(9) . .
C25B C24B C16B 113.4(10) . .
C26B C24B H24B 106.8 . .
C25B C24B H24B 106.8 . .
C16B C24B H24B 106.8 . .
C24B C25B H25D 109.5 . .
C24B C25B H25E 109.5 . .
H25D C25B H25E 109.5 . .
C24B C25B H25F 109.5 . .
H25D C25B H25F 109.5 . .
H25E C25B H25F 109.5 . .
C24B C26B H26D 109.5 . .
C24B C26B H26E 109.5 . .
H26D C26B H26E 109.5 . .
C24B C26B H26F 109.5 . .
H26D C26B H26F 109.5 . .
H26E C26B H26F 109.5 . .
C18B C27B H27B 101.5 . .

loop_
_geom_bond_atom_site_label_1
_geom_bond_atom_site_label_2
_geom_bond_distance
_geom_bond_site_symmetry_2
C1 O2 1.275(3) .
C1 O4 1.280(3) .
C1 C2 1.452(4) .
C1C O5 1.223(4) .
C1C N1C 1.331(5) .
C1C H1C 0.95 .
C2 C3 1.346(4) .
C2 S1 1.726(3) .
N1C C3C 1.449(5) .
N1C C4C 1.465(5) .
C3 C4 1.390(4) .
C3 H3 0.95 .
C3C H3C1 0.98 .
C3C H3C2 0.98 .
C3C H3C3 0.98 .
C4 C5 1.367(5) .
C4 H4 0.95 .
C4C H4C1 0.98 .
C4C H4C2 0.98 .
C4C H4C3 0.98 .
C5 C6 1.430(4) .
C5 S1 1.729(3) .
C6 C7 1.184(4) .
C7 C8 1.439(4) .
C8 C9 1.378(5) .
C8 C13 1.384(5) .
C9 C10 1.381(5) .
C9 H9 0.95 .
C10 C11 1.373(6) .
C10 H10 0.95 .
C11 C12 1.377(6) .
C11 H11 0.95 .
C12 C13 1.376(5) .
C12 H12 0.95 .
C13 H13 0.95 .
C14 O3 1.272(3) 2_666
C14 O1 1.274(3) .
C14 C15B 1.467(13) .
C14 C15A 1.543(16) .
Mo1 O1 2.0999(18) .
Mo1 O2 2.1035(18) .
Mo1 O3 2.1125(18) .
Mo1 Mo1 2.1144(4) 2_666
Mo1 O4 2.1173(18) 2_666
Mo1 O5 2.542(2) .
O3 C14 1.272(3) 2_666
O4 Mo1 2.1173(18) 2_666
C15A C16A 1.400(13) .
C15A C20A 1.409(13) .
C16A C17A 1.420(13) .
C16A C24A 1.530(13) .
C17A C18A 1.375(13) .
C17A H17A 0.95 .
C18A C19A 1.374(13) .
C18A C27A 1.521(12) .
C19A C20A 1.425(14) .
C19A H19A 0.95 .
C20A C21A 1.502(13) .
C21A C22A 1.497(15) .
C21A C23A 1.520(13) .
C21A H21A 1 .
C22A H22A 0.98 .
C22A H22B 0.98 .
C22A H22C 0.98 .
C23A H23A 0.98 .
C23A H23B 0.98 .
C23A H23C 0.98 .
C24A C26A 1.492(14) .
C24A C25A 1.528(14) .
C24A H24A 1 .
C25A H25A 0.98 .
C25A H25B 0.98 .
C25A H25C 0.98 .
C26A H26A 0.98 .
C26A H26B 0.98 .
C26A H26C 0.98 .
C27A C28A 1.372(11) .
C27A C29A 1.530(11) .
C27A H27A 1 .
C28A H28A 0.98 .
C28A H28B 0.98 .
C28A H28C 0.98 .
C29A H29A 0.98 .
C29A H29B 0.98 .
C29A H29C 0.98 .
C15B C20B 1.398(10) .
C15B C16B 1.404(10) .
C16B C17B 1.420(9) .
C16B C24B 1.521(9) .
C17B C18B 1.361(10) .
C17B H17B 0.95 .
C18B C19B 1.383(10) .
C18B C27B 1.509(8) .
C19B C20B 1.412(10) .
C19B H19B 0.95 .
C20B C21B 1.510(9) .
C21B C22B 1.512(10) .
C21B C23B 1.526(10) .
C21B H21B 1 .
C22B H22D 0.98 .
C22B H22E 0.98 .
C22B H22F 0.98 .
C23B H23D 0.98 .
C23B H23E 0.98 .
C23B H23F 0.98 .
C24B C26B 1.472(10) .
C24B C25B 1.520(10) .
C24B H24B 1 .
C25B H25D 0.98 .
C25B H25E 0.98 .
C25B H25F 0.98 .
C26B H26D 0.98 .
C26B H26E 0.98 .
C26B H26F 0.98 .
C27B H27B 1 .
